data_2227649
loop_
_publ_author_name
'Rabnawaz, Muhammad'
'Raza Shah, Muhammad'
'Ng, Seik Weng'

_publ_section_title
;
 2-(4-Chlorophenyl)-4-[1-(4-chlorophenyl)-3-methyl-1<i>H</i>-pyrazol-5-yl]-5-methyl-1<i>H</i>-pyrazol-3(2<i>H</i>)-one
;
_journal_coeditor_code IM2224
_journal_issue 10
_journal_name_full 'Acta Crystallographica Section E'
_journal_page_first o2569
_journal_paper_doi 10.1107/S1600536810035713
_journal_volume 66
_journal_year 2010
_chemical_formula_iupac 'C20 H16 Cl2 N4 O'
_chemical_formula_moiety 'C20 H16 Cl2 N4 O'
_chemical_formula_sum 'C20 H16 Cl2 N4 O'
_chemical_formula_weight 399.27
_chemical_name_systematic
;
2-(4-Chlorophenyl)-4-[1-(4-chlorophenyl)-3-methyl-1<i>H</i>-pyrazol-5-yl]-
5-methyl-1<i>H</i>-pyrazol-3(2<i>H</i>)-one
;
_space_group_IT_number 4
_symmetry_cell_setting monoclinic
_symmetry_space_group_name_Hall 'P 2yb'
_symmetry_space_group_name_H-M 'P 1 21 1'
_atom_sites_solution_hydrogens geom
_atom_sites_solution_primary direct
_atom_sites_solution_secondary difmap
_audit_creation_method SHELXL-97
_cell_angle_alpha 90.00
_cell_angle_beta 90.075(2)
_cell_angle_gamma 90.00
_cell_formula_units_Z 4
_cell_length_a 7.8095(2)
_cell_length_b 20.2827(6)
_cell_length_c 11.5304(3)
_cell_measurement_reflns_used 2188
_cell_measurement_temperature 100(2)
_cell_measurement_theta_max 22.1
_cell_measurement_theta_min 2.6
_cell_volume 1826.39(9)
_computing_cell_refinement 'SAINT (Bruker, 2008)'
_computing_data_collection 'APEX2 (Bruker, 2008)'
_computing_data_reduction 'SAINT (Bruker, 2008)'
_computing_molecular_graphics 'X-SEED (Barbour, 2001)'
_computing_publication_material 'publCIF (Westrip, 2010)'
_computing_structure_refinement 'SHELXL97 (Sheldrick, 2008)'
_computing_structure_solution 'SHELXS97 (Sheldrick, 2008)'
_diffrn_ambient_temperature 100(2)
_diffrn_measured_fraction_theta_full 0.997
_diffrn_measured_fraction_theta_max 0.997
_diffrn_measurement_device_type 'Bruker SMART APEX diffractometer'
_diffrn_measurement_method '\w scans'
_diffrn_radiation_monochromator graphite
_diffrn_radiation_source 'fine-focus sealed tube'
_diffrn_radiation_type MoK\a
_diffrn_radiation_wavelength 0.71073
_diffrn_reflns_av_R_equivalents 0.0899
_diffrn_reflns_av_sigmaI/netI 0.1359
_diffrn_reflns_limit_h_max 9
_diffrn_reflns_limit_h_min -9
_diffrn_reflns_limit_k_max 24
_diffrn_reflns_limit_k_min -24
_diffrn_reflns_limit_l_max 13
_diffrn_reflns_limit_l_min -13
_diffrn_reflns_number 14055
_diffrn_reflns_theta_full 25.00
_diffrn_reflns_theta_max 25.00
_diffrn_reflns_theta_min 1.00
_diffrn_standards_decay_% 0
_diffrn_standards_interval_count 0
_diffrn_standards_interval_time 0
_diffrn_standards_number 0
_exptl_absorpt_coefficient_mu 0.374
_exptl_absorpt_correction_T_max 0.9852
_exptl_absorpt_correction_T_min 0.8897
_exptl_absorpt_correction_type multi-scan
_exptl_absorpt_process_details '(SADABS; Sheldrick, 1996)'
_exptl_crystal_colour Colorless
_exptl_crystal_density_diffrn 1.452
_exptl_crystal_density_method 'not measured'
_exptl_crystal_description Plate
_exptl_crystal_F_000 824
_exptl_crystal_size_max 0.32
_exptl_crystal_size_mid 0.08
_exptl_crystal_size_min 0.04
_refine_diff_density_max 0.851
_refine_diff_density_min -0.649
_refine_ls_abs_structure_details 'Flack (1983), 3812 Friedel pairs'
_refine_ls_abs_structure_Flack 0.00(10)
_refine_ls_extinction_method none
_refine_ls_goodness_of_fit_ref 1.029
_refine_ls_hydrogen_treatment constr
_refine_ls_matrix_type full
_refine_ls_number_parameters 445
_refine_ls_number_reflns 6328
_refine_ls_number_restraints 31
_refine_ls_restrained_S_all 1.028
_refine_ls_R_factor_all 0.0956
_refine_ls_R_factor_gt 0.0811
_refine_ls_shift/su_max 0.001
_refine_ls_shift/su_mean 0.001
_refine_ls_structure_factor_coef Fsqd
_refine_ls_weighting_details 'calc w=1/[\s^2^(Fo^2^)+(0.1148P)^2^] where P=(Fo^2^+2Fc^2^)/3'
_refine_ls_weighting_scheme calc
_refine_ls_wR_factor_gt 0.1938
_refine_ls_wR_factor_ref 0.2067
_reflns_number_gt 5280
_reflns_number_total 6328
_reflns_threshold_expression I>2\s(I)
_cod_data_source_file im2224.cif
_cod_data_source_block I
_cod_original_sg_symbol_H-M 'P 21'
_cod_database_code 2227649
_cod_database_fobs_code 2227649

loop_
_symmetry_equiv_pos_as_xyz
'x, y, z'
'-x, y+1/2, -z'

loop_
_atom_site_type_symbol
_atom_site_label
_atom_site_fract_x
_atom_site_fract_y
_atom_site_fract_z
_atom_site_U_iso_or_equiv
_atom_site_adp_type
_atom_site_calc_flag
_atom_site_refinement_flags
_atom_site_occupancy
_atom_site_disorder_assembly
_atom_site_disorder_group
Cl Cl1 0.7639(3) 0.50000(12) 1.1115(2) 0.0254(5) Uani d . 1 . .
Cl Cl2 0.2433(3) 0.73300(12) 0.5009(2) 0.0276(5) Uani d . 1 . .
Cl Cl3 0.6738(3) 0.50272(11) 0.6071(2) 0.0279(5) Uani d . 1 . .
Cl Cl4 1.3049(3) 0.73174(12) -0.0046(2) 0.0236(5) Uani d . 1 . .
O O1 0.8167(9) 0.8010(3) 0.8422(5) 0.0189(14) Uani d . 1 . .
O O2 0.7406(9) 0.8012(3) 0.3352(6) 0.0244(16) Uani d . 1 . .
N N1 0.7364(10) 0.7877(4) 1.0350(6) 0.0149(16) Uani d . 1 . .
N N2 0.6547(9) 0.8275(4) 1.1178(7) 0.0196(16) Uani d . 1 . .
H H2 0.6287 0.8163 1.1893 0.023 Uiso calc R 1 . .
N N3 0.6031(10) 0.9429(4) 0.7631(7) 0.0177(16) Uani d . 1 . .
N N4 0.6322(10) 1.0009(4) 0.7076(7) 0.0225(17) Uani d . 1 . .
N N5 0.8150(10) 0.7850(4) 0.5275(6) 0.0166(17) Uani d . 1 . .
N N6 0.8991(10) 0.8225(4) 0.6125(6) 0.0188(16) Uani d . 1 . .
H H6 0.9250 0.8089 0.6829 0.023 Uiso calc R 1 . .
N N7 0.9652(10) 0.9418(3) 0.2675(7) 0.0172(16) Uani d . 1 . .
N N8 0.9481(10) 1.0025(4) 0.2169(7) 0.0218(17) Uani d . 1 . .
C C1 0.7499(13) 0.8238(5) 0.9318(8) 0.021(2) Uani d U 1 . .
C C2 0.6771(12) 0.8870(5) 0.9542(8) 0.0174(19) Uani d . 1 . .
C C3 0.6235(12) 0.8862(4) 1.0671(8) 0.0157(19) Uani d U 1 . .
C C4 0.5388(13) 0.9395(4) 1.1409(8) 0.024(2) Uani d . 1 . .
H H4A 0.4354 0.9215 1.1772 0.036 Uiso calc R 1 . .
H H4B 0.5079 0.9770 1.0916 0.036 Uiso calc R 1 . .
H H4C 0.6188 0.9540 1.2012 0.036 Uiso calc R 1 . .
C C5 0.7512(8) 0.7199(2) 1.0537(5) 0.0164(19) Uani d G 1 . .
C C6 0.8415(7) 0.6801(3) 0.9770(4) 0.018(2) Uani d G 1 . .
H H6A 0.8992 0.6993 0.9128 0.022 Uiso calc R 1 . .
C C7 0.8476(7) 0.6124(2) 0.9944(4) 0.0188(19) Uani d G 1 . .
H H7 0.9093 0.5852 0.9420 0.023 Uiso calc R 1 . .
C C8 0.7633(8) 0.5844(2) 1.0884(5) 0.020(2) Uani d G 1 . .
C C9 0.6729(7) 0.6242(3) 1.1650(4) 0.022(2) Uani d G 1 . .
H H9 0.6153 0.6051 1.2292 0.026 Uiso calc R 1 . .
C C10 0.6669(7) 0.6920(2) 1.1476(4) 0.0184(19) Uani d GU 1 . .
H H10 0.6051 0.7192 1.2000 0.022 Uiso calc R 1 . .
C C11 0.6723(11) 0.9425(4) 0.8734(8) 0.0156(19) Uani d . 1 . .
C C12 0.7453(12) 1.0042(5) 0.8902(8) 0.021(2) Uani d . 1 . .
H H12 0.8011 1.0203 0.9577 0.026 Uiso calc R 1 . .
C C13 0.7176(13) 1.0376(4) 0.7838(8) 0.020(2) Uani d . 1 . .
C C14 0.7813(15) 1.1062(5) 0.7499(9) 0.031(3) Uani d . 1 . .
H H14A 0.7385 1.1174 0.6725 0.047 Uiso calc R 1 . .
H H14B 0.9068 1.1065 0.7495 0.047 Uiso calc R 1 . .
H H14C 0.7395 1.1386 0.8061 0.047 Uiso calc R 1 . .
C C15 0.5111(7) 0.8935(2) 0.7027(5) 0.019(2) Uani d G 1 . .
C C16 0.5119(7) 0.8944(3) 0.5821(5) 0.025(2) Uani d G 1 . .
H H16 0.5709 0.9284 0.5420 0.030 Uiso calc R 1 . .
C C17 0.4262(8) 0.8457(3) 0.5203(4) 0.020(2) Uani d G 1 . .
H H17 0.4268 0.8463 0.4379 0.024 Uiso calc R 1 . .
C C18 0.3398(8) 0.7959(3) 0.5790(5) 0.022(2) Uani d G 1 . .
C C19 0.3391(8) 0.7950(2) 0.6995(5) 0.022(2) Uani d G 1 . .
H H19 0.2800 0.7610 0.7396 0.027 Uiso calc R 1 . .
C C20 0.4247(8) 0.8437(3) 0.7614(4) 0.020(2) Uani d G 1 . .
H H20 0.4242 0.8431 0.8437 0.024 Uiso calc R 1 . .
C C21 0.8081(12) 0.8223(4) 0.4247(7) 0.0133(18) Uani d U 1 . .
C C22 0.8897(13) 0.8838(4) 0.4551(8) 0.020(2) Uani d . 1 . .
C C23 0.9332(12) 0.8821(4) 0.5691(8) 0.017(2) Uani d . 1 . .
C C24 1.0216(13) 0.9322(4) 0.6447(8) 0.023(2) Uani d . 1 . .
H H24A 0.9802 0.9280 0.7245 0.034 Uiso calc R 1 . .
H H24B 0.9967 0.9766 0.6158 0.034 Uiso calc R 1 . .
H H24C 1.1455 0.9246 0.6429 0.034 Uiso calc R 1 . .
C C25 0.7768(8) 0.7182(2) 0.5441(5) 0.0152(19) Uani d GU 1 . .
C C26 0.8020(8) 0.6725(3) 0.4558(4) 0.028(2) Uani d G 1 . .
H H26 0.8412 0.6868 0.3819 0.034 Uiso calc R 1 . .
C C27 0.7700(9) 0.6061(2) 0.4755(4) 0.025(2) Uani d G 1 . .
H H27 0.7872 0.5749 0.4152 0.030 Uiso calc R 1 . .
C C28 0.7126(9) 0.5852(2) 0.5836(5) 0.019(2) Uani d G 1 . .
C C29 0.6874(9) 0.6308(3) 0.6718(4) 0.024(2) Uani d G 1 . .
H H29 0.6482 0.6166 0.7457 0.029 Uiso calc R 1 . .
C C30 0.7194(8) 0.6973(3) 0.6521(4) 0.024(2) Uani d G 1 . .
H H30 0.7022 0.7285 0.7124 0.029 Uiso calc R 1 . .
C C31 0.8965(12) 0.9420(5) 0.3771(8) 0.019(2) Uani d . 1 . .
C C32 0.8358(13) 1.0035(5) 0.3962(8) 0.024(2) Uani d . 1 . .
H H32 0.7826 1.0189 0.4651 0.029 Uiso calc R 1 . .
C C33 0.8663(12) 1.0403(5) 0.2950(8) 0.023(2) Uani d . 1 . .
C C34 0.8278(15) 1.1108(5) 0.2670(9) 0.029(2) Uani d . 1 . .
H H34A 0.8228 1.1165 0.1827 0.044 Uiso calc R 1 . .
H H34B 0.9181 1.1391 0.2991 0.044 Uiso calc R 1 . .
H H34C 0.7174 1.1231 0.3011 0.044 Uiso calc R 1 . .
C C35 1.0548(7) 0.8927(2) 0.2047(4) 0.0170(19) Uani d G 1 . .
C C36 1.0520(7) 0.8956(2) 0.0843(5) 0.020(2) Uani d G 1 . .
H H36 0.9962 0.9312 0.0462 0.024 Uiso calc R 1 . .
C C37 1.1310(8) 0.8465(3) 0.0195(3) 0.021(2) Uani d G 1 . .
H H37 1.1290 0.8484 -0.0628 0.026 Uiso calc R 1 . .
C C38 1.2127(7) 0.7945(3) 0.0752(4) 0.0174(19) Uani d G 1 . .
C C39 1.2155(8) 0.7916(2) 0.1957(5) 0.026(2) Uani d G 1 . .
H H39 1.2714 0.7560 0.2337 0.031 Uiso calc R 1 . .
C C40 1.1366(9) 0.8407(3) 0.2604(3) 0.021(2) Uani d G 1 . .
H H40 1.1385 0.8387 0.3427 0.025 Uiso calc R 1 . .

loop_
_atom_site_aniso_label
_atom_site_aniso_U_11
_atom_site_aniso_U_22
_atom_site_aniso_U_33
_atom_site_aniso_U_12
_atom_site_aniso_U_13
_atom_site_aniso_U_23
Cl1 0.0274(13) 0.0186(11) 0.0301(14) -0.0004(12) 0.0030(11) 0.0032(11)
Cl2 0.0312(13) 0.0280(12) 0.0238(12) -0.0023(13) -0.0073(12) -0.0023(12)
Cl3 0.0309(14) 0.0219(12) 0.0307(13) -0.0064(13) -0.0026(11) 0.0031(11)
Cl4 0.0220(12) 0.0288(11) 0.0202(11) 0.0040(12) 0.0030(11) -0.0016(10)
O1 0.021(3) 0.026(3) 0.010(3) 0.002(3) 0.000(3) 0.001(3)
O2 0.033(4) 0.024(4) 0.016(3) -0.002(3) 0.001(3) -0.003(3)
N1 0.016(4) 0.019(4) 0.010(4) 0.006(3) -0.002(3) -0.004(3)
N2 0.018(4) 0.027(4) 0.014(4) 0.001(3) 0.006(3) -0.005(3)
N3 0.010(4) 0.021(4) 0.022(4) 0.002(3) 0.005(3) 0.001(4)
N4 0.023(4) 0.019(4) 0.025(4) 0.001(4) -0.008(3) 0.001(4)
N5 0.021(4) 0.020(4) 0.008(4) 0.007(3) -0.004(3) -0.003(3)
N6 0.022(4) 0.029(4) 0.006(4) 0.001(3) -0.006(3) -0.004(3)
N7 0.012(4) 0.018(4) 0.022(4) 0.002(3) 0.001(3) -0.007(3)
N8 0.017(4) 0.021(4) 0.027(4) -0.001(4) -0.001(3) 0.001(4)
C1 0.028(4) 0.023(4) 0.013(4) -0.005(3) -0.003(3) 0.002(3)
C2 0.011(5) 0.026(5) 0.015(4) -0.004(4) -0.002(4) 0.002(4)
C3 0.013(4) 0.019(3) 0.015(4) 0.000(3) 0.007(3) -0.003(3)
C4 0.022(5) 0.024(5) 0.025(5) 0.002(4) 0.004(4) -0.002(4)
C5 0.014(4) 0.027(5) 0.008(4) -0.003(4) 0.001(3) -0.003(4)
C6 0.017(5) 0.028(5) 0.010(5) 0.003(4) -0.003(4) -0.006(4)
C7 0.011(4) 0.031(5) 0.014(4) -0.001(4) 0.001(4) 0.001(4)
C8 0.005(4) 0.036(5) 0.018(5) -0.002(4) 0.000(4) -0.009(4)
C9 0.017(5) 0.028(5) 0.021(5) 0.005(4) 0.000(4) -0.005(4)
C10 0.013(3) 0.028(4) 0.014(4) -0.002(3) 0.005(3) -0.001(3)
C11 0.014(5) 0.023(5) 0.010(4) 0.001(4) 0.003(4) 0.001(4)
C12 0.023(5) 0.026(5) 0.015(5) 0.009(5) 0.008(4) 0.003(4)
C13 0.027(5) 0.015(4) 0.019(5) 0.000(4) 0.001(4) -0.003(4)
C14 0.040(7) 0.023(5) 0.031(6) -0.001(4) -0.009(5) 0.001(4)
C15 0.030(6) 0.015(4) 0.013(4) 0.010(4) 0.009(4) 0.006(4)
C16 0.023(5) 0.030(5) 0.021(5) 0.002(4) -0.005(4) 0.008(5)
C17 0.018(5) 0.034(5) 0.007(4) 0.006(4) 0.003(4) 0.001(4)
C18 0.022(5) 0.028(5) 0.015(5) -0.002(4) -0.005(4) 0.003(4)
C19 0.020(5) 0.019(4) 0.027(5) -0.004(4) -0.002(4) 0.005(4)
C20 0.013(5) 0.032(5) 0.015(5) 0.003(4) 0.001(4) -0.002(4)
C21 0.017(4) 0.015(3) 0.008(3) 0.002(3) 0.004(3) 0.000(3)
C22 0.025(6) 0.011(4) 0.023(5) 0.008(4) 0.009(4) 0.004(4)
C23 0.019(5) 0.010(4) 0.023(5) 0.006(4) -0.004(4) 0.006(4)
C24 0.020(5) 0.038(6) 0.011(5) -0.003(4) -0.002(4) -0.005(4)
C25 0.018(4) 0.017(4) 0.011(3) 0.005(3) -0.001(3) 0.005(3)
C26 0.031(6) 0.026(6) 0.028(6) 0.008(4) 0.000(5) -0.004(4)
C27 0.028(5) 0.025(5) 0.022(5) 0.006(4) 0.005(4) 0.001(4)
C28 0.017(5) 0.025(5) 0.017(5) 0.004(4) -0.002(4) 0.003(4)
C29 0.028(5) 0.024(5) 0.021(5) 0.003(4) 0.002(4) 0.000(4)
C30 0.016(5) 0.039(6) 0.017(5) -0.001(4) 0.004(4) -0.012(4)
C31 0.019(5) 0.027(5) 0.012(5) -0.004(4) -0.004(4) 0.005(4)
C32 0.032(5) 0.024(5) 0.015(5) 0.007(5) -0.002(4) -0.004(4)
C33 0.017(5) 0.033(5) 0.019(5) -0.008(4) 0.003(4) -0.009(4)
C34 0.038(6) 0.022(5) 0.027(6) 0.005(5) 0.000(5) 0.001(4)
C35 0.015(5) 0.024(5) 0.012(4) 0.000(4) 0.008(4) -0.005(4)
C36 0.020(5) 0.022(5) 0.018(5) -0.006(4) -0.001(4) 0.003(4)
C37 0.015(5) 0.031(5) 0.018(5) -0.003(4) 0.006(4) 0.002(4)
C38 0.010(4) 0.027(5) 0.015(5) -0.001(4) 0.003(3) 0.000(4)
C39 0.027(6) 0.032(6) 0.018(5) 0.006(5) 0.000(4) 0.004(4)
C40 0.030(6) 0.026(5) 0.008(4) 0.011(4) 0.001(4) 0.003(4)

loop_
_atom_type_symbol
_atom_type_description
_atom_type_scat_dispersion_real
_atom_type_scat_dispersion_imag
_atom_type_scat_source
C C 0.0033 0.0016 'International Tables Vol C Tables 4.2.6.8 and 6.1.1.4'
H H 0.0000 0.0000 'International Tables Vol C Tables 4.2.6.8 and 6.1.1.4'
N N 0.0061 0.0033 'International Tables Vol C Tables 4.2.6.8 and 6.1.1.4'
O O 0.0106 0.0060 'International Tables Vol C Tables 4.2.6.8 and 6.1.1.4'
Cl Cl 0.1484 0.1585 'International Tables Vol C Tables 4.2.6.8 and 6.1.1.4'

loop_
_geom_angle_atom_site_label_1
_geom_angle_atom_site_label_2
_geom_angle_atom_site_label_3
_geom_angle_site_symmetry_1
_geom_angle_site_symmetry_3
_geom_angle
_geom_angle_publ_flag
C5 N1 C1 . . 129.8(7) ?
C5 N1 N2 . . 119.9(7) ?
C1 N1 N2 . . 108.1(7) ?
C3 N2 N1 . . 107.2(7) ?
C3 N2 H2 . . 126.4 ?
N1 N2 H2 . . 126.4 ?
N4 N3 C11 . . 111.9(8) ?
N4 N3 C15 . . 117.8(7) ?
C11 N3 C15 . . 130.3(7) ?
C13 N4 N3 . . 104.9(7) ?
C25 N5 N6 . . 121.9(6) ?
C25 N5 C21 . . 128.8(6) ?
N6 N5 C21 . . 108.4(7) ?
C23 N6 N5 . . 108.7(7) ?
C23 N6 H6 . . 125.6 ?
N5 N6 H6 . . 125.6 ?
N8 N7 C31 . . 110.6(7) ?
N8 N7 C35 . . 117.5(7) ?
C31 N7 C35 . . 131.8(7) ?
C33 N8 N7 . . 105.9(8) ?
O1 C1 N1 . . 122.8(8) ?
O1 C1 C2 . . 130.6(9) ?
N1 C1 C2 . . 106.6(8) ?
C3 C2 C1 . . 106.5(8) ?
C3 C2 C11 . . 127.5(9) ?
C1 C2 C11 . . 125.9(8) ?
N2 C3 C2 . . 111.6(8) ?
N2 C3 C4 . . 117.5(8) ?
C2 C3 C4 . . 130.9(9) ?
C3 C4 H4A . . 109.5 ?
C3 C4 H4B . . 109.5 ?
H4A C4 H4B . . 109.5 ?
C3 C4 H4C . . 109.5 ?
H4A C4 H4C . . 109.5 ?
H4B C4 H4C . . 109.5 ?
C6 C5 C10 . . 120.0 ?
C6 C5 N1 . . 121.0(4) ?
C10 C5 N1 . . 118.9(4) ?
C5 C6 C7 . . 120.0 ?
C5 C6 H6A . . 120.0 ?
C7 C6 H6A . . 120.0 ?
C6 C7 C8 . . 120.0 ?
C6 C7 H7 . . 120.0 ?
C8 C7 H7 . . 120.0 ?
C7 C8 C9 . . 120.0 ?
C7 C8 Cl1 . . 121.5(3) ?
C9 C8 Cl1 . . 118.5(3) ?
C10 C9 C8 . . 120.0 ?
C10 C9 H9 . . 120.0 ?
C8 C9 H9 . . 120.0 ?
C9 C10 C5 . . 120.0 ?
C9 C10 H10 . . 120.0 ?
C5 C10 H10 . . 120.0 ?
N3 C11 C12 . . 106.5(8) ?
N3 C11 C2 . . 126.9(8) ?
C12 C11 C2 . . 126.5(8) ?
C11 C12 C13 . . 104.4(8) ?
C11 C12 H12 . . 127.8 ?
C13 C12 H12 . . 127.8 ?
N4 C13 C12 . . 112.3(8) ?
N4 C13 C14 . . 120.3(8) ?
C12 C13 C14 . . 127.4(9) ?
C13 C14 H14A . . 109.5 ?
C13 C14 H14B . . 109.5 ?
H14A C14 H14B . . 109.5 ?
C13 C14 H14C . . 109.5 ?
H14A C14 H14C . . 109.5 ?
H14B C14 H14C . . 109.5 ?
C16 C15 C20 . . 120.0 ?
C16 C15 N3 . . 118.6(5) ?
C20 C15 N3 . . 121.4(5) ?
C15 C16 C17 . . 120.0 ?
C15 C16 H16 . . 120.0 ?
C17 C16 H16 . . 120.0 ?
C18 C17 C16 . . 120.0 ?
C18 C17 H17 . . 120.0 ?
C16 C17 H17 . . 120.0 ?
C17 C18 C19 . . 120.0 ?
C17 C18 Cl2 . . 119.5(3) ?
C19 C18 Cl2 . . 120.4(3) ?
C18 C19 C20 . . 120.0 ?
C18 C19 H19 . . 120.0 ?
C20 C19 H19 . . 120.0 ?
C19 C20 C15 . . 120.0 ?
C19 C20 H20 . . 120.0 ?
C15 C20 H20 . . 120.0 ?
O2 C21 N5 . . 122.3(8) ?
O2 C21 C22 . . 133.6(8) ?
N5 C21 C22 . . 104.1(7) ?
C23 C22 C21 . . 108.8(8) ?
C23 C22 C31 . . 126.7(9) ?
C21 C22 C31 . . 123.8(8) ?
N6 C23 C22 . . 109.7(8) ?
N6 C23 C24 . . 119.0(8) ?
C22 C23 C24 . . 131.1(9) ?
C23 C24 H24A . . 109.5 ?
C23 C24 H24B . . 109.5 ?
H24A C24 H24B . . 109.5 ?
C23 C24 H24C . . 109.5 ?
H24A C24 H24C . . 109.5 ?
H24B C24 H24C . . 109.5 ?
C26 C25 C30 . . 120.0 ?
C26 C25 N5 . . 120.9(5) ?
C30 C25 N5 . . 119.0(4) ?
C25 C26 C27 . . 120.0 ?
C25 C26 H26 . . 120.0 ?
C27 C26 H26 . . 120.0 ?
C28 C27 C26 . . 120.0 ?
C28 C27 H27 . . 120.0 ?
C26 C27 H27 . . 120.0 ?
C29 C28 C27 . . 120.0 ?
C29 C28 Cl3 . . 120.4(3) ?
C27 C28 Cl3 . . 119.6(3) ?
C28 C29 C30 . . 120.0 ?
C28 C29 H29 . . 120.0 ?
C30 C29 H29 . . 120.0 ?
C29 C30 C25 . . 120.0 ?
C29 C30 H30 . . 120.0 ?
C25 C30 H30 . . 120.0 ?
C32 C31 N7 . . 106.9(8) ?
C32 C31 C22 . . 128.4(9) ?
N7 C31 C22 . . 124.7(8) ?
C31 C32 C33 . . 107.2(9) ?
C31 C32 H32 . . 126.4 ?
C33 C32 H32 . . 126.4 ?
N8 C33 C32 . . 109.5(9) ?
N8 C33 C34 . . 119.8(9) ?
C32 C33 C34 . . 130.7(9) ?
C33 C34 H34A . . 109.5 ?
C33 C34 H34B . . 109.5 ?
H34A C34 H34B . . 109.5 ?
C33 C34 H34C . . 109.5 ?
H34A C34 H34C . . 109.5 ?
H34B C34 H34C . . 109.5 ?
C36 C35 C40 . . 120.0 ?
C36 C35 N7 . . 118.3(5) ?
C40 C35 N7 . . 121.6(5) ?
C35 C36 C37 . . 120.0 ?
C35 C36 H36 . . 120.0 ?
C37 C36 H36 . . 120.0 ?
C38 C37 C36 . . 120.0 ?
C38 C37 H37 . . 120.0 ?
C36 C37 H37 . . 120.0 ?
C37 C38 C39 . . 120.0 ?
C37 C38 Cl4 . . 120.3(3) ?
C39 C38 Cl4 . . 119.7(3) ?
C38 C39 C40 . . 120.0 ?
C38 C39 H39 . . 120.0 ?
C40 C39 H39 . . 120.0 ?
C39 C40 C35 . . 120.0 ?
C39 C40 H40 . . 120.0 ?
C35 C40 H40 . . 120.0 ?

loop_
_geom_bond_atom_site_label_1
_geom_bond_atom_site_label_2
_geom_bond_site_symmetry_2
_geom_bond_distance
_geom_bond_publ_flag
Cl1 C8 . 1.732(5) ?
Cl2 C18 . 1.734(5) ?
Cl3 C28 . 1.722(5) ?
Cl4 C38 . 1.728(4) ?
O1 C1 . 1.247(11) ?
O2 C21 . 1.234(10) ?
N1 C5 . 1.395(9) ?
N1 C1 . 1.401(12) ?
N1 N2 . 1.405(10) ?
N2 C3 . 1.348(12) ?
N2 H2 . 0.8800 ?
N3 N4 . 1.358(11) ?
N3 C11 . 1.381(12) ?
N3 C15 . 1.417(8) ?
N4 C13 . 1.330(12) ?
N5 C25 . 1.402(9) ?
N5 N6 . 1.403(10) ?
N5 C21 . 1.407(11) ?
N6 C23 . 1.337(11) ?
N6 H6 . 0.8800 ?
N7 N8 . 1.368(11) ?
N7 C31 . 1.373(12) ?
N7 C35 . 1.416(8) ?
N8 C33 . 1.345(12) ?
C1 C2 . 1.426(14) ?
C2 C3 . 1.367(12) ?
C2 C11 . 1.462(13) ?
C3 C4 . 1.527(12) ?
C4 H4A . 0.9800 ?
C4 H4B . 0.9800 ?
C4 H4C . 0.9800 ?
C5 C6 . 1.3900 ?
C5 C10 . 1.3900 ?
C6 C7 . 1.3900 ?
C6 H6A . 0.9500 ?
C7 C8 . 1.3900 ?
C7 H7 . 0.9500 ?
C8 C9 . 1.3900 ?
C9 C10 . 1.3900 ?
C9 H9 . 0.9500 ?
C10 H10 . 0.9500 ?
C11 C12 . 1.387(15) ?
C12 C13 . 1.418(13) ?
C12 H12 . 0.9500 ?
C13 C14 . 1.527(13) ?
C14 H14A . 0.9800 ?
C14 H14B . 0.9800 ?
C14 H14C . 0.9800 ?
C15 C16 . 1.3900 ?
C15 C20 . 1.3900 ?
C16 C17 . 1.3900 ?
C16 H16 . 0.9500 ?
C17 C18 . 1.3900 ?
C17 H17 . 0.9500 ?
C18 C19 . 1.3900 ?
C19 C20 . 1.3900 ?
C19 H19 . 0.9500 ?
C20 H20 . 0.9500 ?
C21 C22 . 1.445(13) ?
C22 C23 . 1.358(12) ?
C22 C31 . 1.485(12) ?
C23 C24 . 1.506(12) ?
C24 H24A . 0.9800 ?
C24 H24B . 0.9800 ?
C24 H24C . 0.9800 ?
C25 C26 . 1.3900 ?
C25 C30 . 1.3900 ?
C26 C27 . 1.3900 ?
C26 H26 . 0.9500 ?
C27 C28 . 1.3900 ?
C27 H27 . 0.9500 ?
C28 C29 . 1.3900 ?
C29 C30 . 1.3900 ?
C29 H29 . 0.9500 ?
C30 H30 . 0.9500 ?
C31 C32 . 1.352(14) ?
C32 C33 . 1.406(14) ?
C32 H32 . 0.9500 ?
C33 C34 . 1.496(13) ?
C34 H34A . 0.9800 ?
C34 H34B . 0.9800 ?
C34 H34C . 0.9800 ?
C35 C36 . 1.3900 ?
C35 C40 . 1.3900 ?
C36 C37 . 1.3900 ?
C36 H36 . 0.9500 ?
C37 C38 . 1.3900 ?
C37 H37 . 0.9500 ?
C38 C39 . 1.3900 ?
C39 C40 . 1.3900 ?
C39 H39 . 0.9500 ?
C40 H40 . 0.9500 ?

loop_
_geom_hbond_atom_site_label_D
_geom_hbond_atom_site_label_H
_geom_hbond_atom_site_label_A
_geom_hbond_site_symmetry_A
_geom_hbond_distance_DH
_geom_hbond_distance_HA
_geom_hbond_distance_DA
_geom_hbond_angle_DHA
_geom_hbond_publ_flag
N2 H2 O2 1_556 0.88 1.92 2.650(10) 139 yes
N6 H6 O1 . 0.88 2.03 2.760(10) 140 yes

loop_
_geom_torsion_atom_site_label_1
_geom_torsion_atom_site_label_2
_geom_torsion_atom_site_label_3
_geom_torsion_atom_site_label_4
_geom_torsion_site_symmetry_1
_geom_torsion_site_symmetry_2
_geom_torsion_site_symmetry_3
_geom_torsion_site_symmetry_4
_geom_torsion
_geom_torsion_publ_flag
C5 N1 N2 C3 . . . . -166.1(7) ?
C1 N1 N2 C3 . . . . -1.3(9) ?
C11 N3 N4 C13 . . . . -1.0(10) ?
C15 N3 N4 C13 . . . . 179.3(7) ?
C25 N5 N6 C23 . . . . 174.0(8) ?
C21 N5 N6 C23 . . . . 4.1(10) ?
C31 N7 N8 C33 . . . . -0.8(10) ?
C35 N7 N8 C33 . . . . -177.4(7) ?
C5 N1 C1 O1 . . . . -16.9(15) ?
N2 N1 C1 O1 . . . . -179.7(8) ?
C5 N1 C1 C2 . . . . 163.7(8) ?
N2 N1 C1 C2 . . . . 0.9(10) ?
O1 C1 C2 C3 . . . . -179.5(10) ?
N1 C1 C2 C3 . . . . -0.2(10) ?
O1 C1 C2 C11 . . . . -3.1(17) ?
N1 C1 C2 C11 . . . . 176.1(8) ?
N1 N2 C3 C2 . . . . 1.2(10) ?
N1 N2 C3 C4 . . . . -178.4(7) ?
C1 C2 C3 N2 . . . . -0.6(11) ?
C11 C2 C3 N2 . . . . -176.9(8) ?
C1 C2 C3 C4 . . . . 178.9(9) ?
C11 C2 C3 C4 . . . . 2.6(16) ?
C1 N1 C5 C6 . . . . 23.4(11) ?
N2 N1 C5 C6 . . . . -175.6(5) ?
C1 N1 C5 C10 . . . . -153.6(8) ?
N2 N1 C5 C10 . . . . 7.5(8) ?
C10 C5 C6 C7 . . . . 0.0 ?
N1 C5 C6 C7 . . . . -176.9(6) ?
C5 C6 C7 C8 . . . . 0.0 ?
C6 C7 C8 C9 . . . . 0.0 ?
C6 C7 C8 Cl1 . . . . 178.7(5) ?
C7 C8 C9 C10 . . . . 0.0 ?
Cl1 C8 C9 C10 . . . . -178.7(4) ?
C8 C9 C10 C5 . . . . 0.0 ?
C6 C5 C10 C9 . . . . 0.0 ?
N1 C5 C10 C9 . . . . 177.0(6) ?
N4 N3 C11 C12 . . . . 1.7(10) ?
C15 N3 C11 C12 . . . . -178.6(8) ?
N4 N3 C11 C2 . . . . -175.0(8) ?
C15 N3 C11 C2 . . . . 4.6(14) ?
C3 C2 C11 N3 . . . . -128.0(11) ?
C1 C2 C11 N3 . . . . 56.4(14) ?
C3 C2 C11 C12 . . . . 55.9(14) ?
C1 C2 C11 C12 . . . . -119.7(11) ?
N3 C11 C12 C13 . . . . -1.6(9) ?
C2 C11 C12 C13 . . . . 175.2(9) ?
N3 N4 C13 C12 . . . . -0.1(10) ?
N3 N4 C13 C14 . . . . 177.0(9) ?
C11 C12 C13 N4 . . . . 1.1(11) ?
C11 C12 C13 C14 . . . . -175.7(10) ?
N4 N3 C15 C16 . . . . 24.3(9) ?
C11 N3 C15 C16 . . . . -155.4(8) ?
N4 N3 C15 C20 . . . . -157.3(6) ?
C11 N3 C15 C20 . . . . 23.1(11) ?
C20 C15 C16 C17 . . . . 0.0 ?
N3 C15 C16 C17 . . . . 178.5(6) ?
C15 C16 C17 C18 . . . . 0.0 ?
C16 C17 C18 C19 . . . . 0.0 ?
C16 C17 C18 Cl2 . . . . -176.6(5) ?
C17 C18 C19 C20 . . . . 0.0 ?
Cl2 C18 C19 C20 . . . . 176.5(5) ?
C18 C19 C20 C15 . . . . 0.0 ?
C16 C15 C20 C19 . . . . 0.0 ?
N3 C15 C20 C19 . . . . -178.4(6) ?
C25 N5 C21 O2 . . . . 11.0(15) ?
N6 N5 C21 O2 . . . . -180.0(8) ?
C25 N5 C21 C22 . . . . -170.0(8) ?
N6 N5 C21 C22 . . . . -1.0(10) ?
O2 C21 C22 C23 . . . . 176.4(10) ?
N5 C21 C22 C23 . . . . -2.3(11) ?
O2 C21 C22 C31 . . . . 5.4(17) ?
N5 C21 C22 C31 . . . . -173.3(8) ?
N5 N6 C23 C22 . . . . -5.7(10) ?
N5 N6 C23 C24 . . . . 179.2(8) ?
C21 C22 C23 N6 . . . . 5.0(11) ?
C31 C22 C23 N6 . . . . 175.7(9) ?
C21 C22 C23 C24 . . . . 179.4(9) ?
C31 C22 C23 C24 . . . . -9.9(17) ?
N6 N5 C25 C26 . . . . -137.2(6) ?
C21 N5 C25 C26 . . . . 30.5(11) ?
N6 N5 C25 C30 . . . . 40.2(10) ?
C21 N5 C25 C30 . . . . -152.1(7) ?
C30 C25 C26 C27 . . . . 0.0 ?
N5 C25 C26 C27 . . . . 177.3(7) ?
C25 C26 C27 C28 . . . . 0.0 ?
C26 C27 C28 C29 . . . . 0.0 ?
C26 C27 C28 Cl3 . . . . -179.9(5) ?
C27 C28 C29 C30 . . . . 0.0 ?
Cl3 C28 C29 C30 . . . . 179.9(5) ?
C28 C29 C30 C25 . . . . 0.0 ?
C26 C25 C30 C29 . . . . 0.0 ?
N5 C25 C30 C29 . . . . -177.4(6) ?
N8 N7 C31 C32 . . . . -0.2(10) ?
C35 N7 C31 C32 . . . . 175.7(8) ?
N8 N7 C31 C22 . . . . 178.5(9) ?
C35 N7 C31 C22 . . . . -5.6(15) ?
C23 C22 C31 C32 . . . . -48.2(16) ?
C21 C22 C31 C32 . . . . 121.1(11) ?
C23 C22 C31 N7 . . . . 133.4(10) ?
C21 C22 C31 N7 . . . . -57.3(14) ?
N7 C31 C32 C33 . . . . 1.1(10) ?
C22 C31 C32 C33 . . . . -177.5(10) ?
N7 N8 C33 C32 . . . . 1.5(10) ?
N7 N8 C33 C34 . . . . 179.6(9) ?
C31 C32 C33 N8 . . . . -1.6(11) ?
C31 C32 C33 C34 . . . . -179.4(10) ?
N8 N7 C35 C36 . . . . -28.8(9) ?
C31 N7 C35 C36 . . . . 155.5(8) ?
N8 N7 C35 C40 . . . . 154.5(6) ?
C31 N7 C35 C40 . . . . -21.1(11) ?
C40 C35 C36 C37 . . . . 0.0 ?
N7 C35 C36 C37 . . . . -176.7(6) ?
C35 C36 C37 C38 . . . . 0.0 ?
C36 C37 C38 C39 . . . . 0.0 ?
C36 C37 C38 Cl4 . . . . 177.8(5) ?
C37 C38 C39 C40 . . . . 0.0 ?
Cl4 C38 C39 C40 . . . . -177.8(5) ?
C38 C39 C40 C35 . . . . 0.0 ?
C36 C35 C40 C39 . . . . 0.0 ?
N7 C35 C40 C39 . . . . 176.6(6) ?
